data_1100494
loop_
_publ_author_name
'Ghassemzadeh, Mitra'
'Harms, Klaus'
'Dehnicke, Kurt'

_publ_section_title
;
 Komplexe von Halogenid-Ionen mit 1-Halogen-2-phenylacetylenen.
 Kristallstrukturen von PPh~4~[X(I--C\\tb C--Ph)~4~] mit X = Cl, Br, I,
 von PPh~4~[Br(Br--C\\tb C--Ph)~4~] und von NMe~4~[F(I--C\\tb C--Ph)~2~]
;
_journal_coden_ASTM CHBEAM
_journal_issue 1
_journal_name_full 'Chemische Berichte'
_journal_page_first 115
_journal_page_last 120
_journal_paper_doi 10.1002/cber.19961290121
_journal_volume 129
_journal_year 1996
_chemical_formula_sum 'C56 H40 Cl I4 P'
_space_group_IT_number 85
_symmetry_cell_setting tetragonal
_symmetry_space_group_name_Hall '-P 4a'
_symmetry_space_group_name_H-M 'P 4/n :2'
_cell_angle_alpha 90
_cell_angle_beta 90
_cell_angle_gamma 90
_cell_formula_units_Z 2
_cell_length_a 16.798(1)
_cell_length_b 16.798(1)
_cell_length_c 8.997(1)
_cod_depositor_comments
;

  Following symmetrically equivalent atoms were removed in order to
  leave only atoms from asymmetric unit:

  C9B* C 0.6890(2) 0.3080(2) 0.1227(4)
  C10B* C 0.6900(2) 0.3899(2) 0.1245(4)
  C11B* C 0.6474(2) 0.4313(3) 0.2325(5)
  C12B* C 0.6039(3) 0.3904(3) 0.3353(5)
  C13B* C 0.6022(3) 0.3084(3) 0.3349(5)
  C14B* C 0.6445(2) 0.2669(3) 0.2290(5)
  C9E* C 0.6920(2) 0.1890(2) -0.1227(4)
  C10E* C 0.6101(2) 0.1900(2) -0.1245(4)
  C11E* C 0.5687(2) 0.1474(3) -0.2325(5)
  C12E* C 0.6096(3) 0.1039(3) -0.3353(5)
  C13E* C 0.6916(3) 0.1022(3) -0.3349(5)
  C14E* C 0.7331(2) 0.1445(3) -0.2290(5)
  C9G* C 0.8080(2) 0.3110(2) -0.1227(4)
  C10G* C 0.8899(2) 0.3100(2) -0.1245(4)
  C11G* C 0.9313(2) 0.3526(3) -0.2325(5)
  C12G* C 0.8904(3) 0.3961(3) -0.3353(5)
  C13G* C 0.8084(3) 0.3978(3) -0.3349(5)
  C14G* C 0.7669(2) 0.3555(3) -0.2290(5)

  Andrius Merkys
  2013-11-12
;
_cod_original_sg_symbol_H-M 'P 4/n'
_cod_original_formula_sum 'C56 H40 Cl1 I4 P1'
_cod_database_code 1100494

loop_
_symmetry_equiv_pos_site_id
_symmetry_equiv_pos_as_xyz
1 x,y,z
2 1/2-y,x,z
3 1/2-x,1/2-y,z
4 y,1/2-x,z
5 -x,-y,-z
6 -1/2+y,-x,-z
7 -1/2+x,-1/2+y,-z
8 -y,-1/2+x,-z

loop_
_atom_site_label
_atom_site_type_symbol
_atom_site_fract_x
_atom_site_fract_y
_atom_site_fract_z
I1 I 0.16414(1) 0.09343(1) 0.36960(3)
C1 C 0.0974(2) 0.0015(2) 0.2947(4)
C2 C 0.0541(2) -0.0485(2) 0.2478(4)
C3 C 0.0026(2) -0.1086(2) 0.1894(4)
C4 C -0.0412(2) -0.1585(2) 0.2813(4)
C5 C -0.0902(2) -0.2163(3) 0.2215(5)
C6 C -0.0955(2) -0.2251(2) 0.0693(5)
C7 C -0.0527(2) -0.1762(2) -0.0222(5)
C8 C -0.0052(2) -0.1173(2) 0.0357(4)
Cl1 Cl 0.25000 0.25000 0.4784(2)
P1 P 0.75000 0.25000 0.00000
C9 C 0.8110(2) 0.1920(2) 0.1227(4)
C10 C 0.8100(2) 0.1101(2) 0.1245(4)
C11 C 0.8526(2) 0.0687(3) 0.2325(5)
C12 C 0.8961(3) 0.1096(3) 0.3353(5)
C13 C 0.8978(3) 0.1916(3) 0.3349(5)
C14 C 0.8555(2) 0.2331(3) 0.2290(5)

loop_
_atom_type_symbol
_atom_type_radius_bond
C 0.68
Cl 0.99
I 1.40
P 1.05
